data_8102790
loop_
_publ_author_name
'Bernard Tinant'
'Fran\,cois Robert'
'Yann Garcia'

_publ_section_title
;
 Crystal structure of tris(1,10-phenanthroline)nickel(II)
 bis(o-aminobenzenesulfonate) --- ethanol (1:1),
 [Ni(C12H8N2)3][C6H6NO3S]2 &#x00B7; C2H5OH, at 120 K
;
_journal_issue 3
_journal_name_full 'Zeitschrift f\"ur Kristallographie - New Crystal Structures'
_journal_page_first 546
_journal_volume 225
_journal_year 2010
_chemical_formula_moiety 'C36 H24 N6 Ni, 0.5(C12 H12 N2 O6 S2), C6 H6 N O3 S, C2 H6 O'
_chemical_formula_sum 'C50 H42 N8 Ni O7 S2'
_chemical_formula_weight 989.75
_chemical_name_systematic
; 
tris(1,10-phenanthroline)-nickel(ii) bis 
o-aminobenzenesulfonate ethanol solvate
;
_space_group_IT_number 2
_symmetry_cell_setting triclinic
_symmetry_space_group_name_Hall '-P 1'
_symmetry_space_group_name_H-M 'P -1'
_atom_sites_solution_hydrogens geom
_atom_sites_solution_primary direct
_atom_sites_solution_secondary difmap
_audit_creation_method SHELXL-97
_cell_angle_alpha 71.70
_cell_angle_beta 74.52
_cell_angle_gamma 71.69
_cell_formula_units_Z 2
_cell_length_a 11.709(2)
_cell_length_b 13.200(5)
_cell_length_c 15.544(3)
_cell_measurement_reflns_used 32314
_cell_measurement_temperature 120(2)
_cell_measurement_theta_max 24.4
_cell_measurement_theta_min 3.
_cell_volume 2127.4(10)
_computing_cell_refinement MAR
_computing_data_collection MAR
_computing_data_reduction MARHKL
_computing_molecular_graphics 'PLUTON [9]'
_computing_structure_refinement 'SHELXL-97 [8]'
_computing_structure_solution 'SHELXS-97 [7]'
_diffrn_ambient_temperature 120(2)
_diffrn_detector_area_resol_mean 6.66
_diffrn_measured_fraction_theta_full 0.937
_diffrn_measured_fraction_theta_max 0.937
_diffrn_measurement_device_type 'MAR345 image plate'
_diffrn_measurement_method '161 images, \D\F 3\%'
_diffrn_radiation_monochromator graphite
_diffrn_radiation_source 'RU200 rotating anode'
_diffrn_radiation_type MoK\a
_diffrn_radiation_wavelength 0.71069
_diffrn_reflns_av_R_equivalents 0.058
_diffrn_reflns_av_sigmaI/netI 0.0337
_diffrn_reflns_limit_h_max 13
_diffrn_reflns_limit_h_min 0
_diffrn_reflns_limit_k_max 14
_diffrn_reflns_limit_k_min -13
_diffrn_reflns_limit_l_max 18
_diffrn_reflns_limit_l_min -17
_diffrn_reflns_number 32314
_diffrn_reflns_theta_full 24.45
_diffrn_reflns_theta_max 24.45
_diffrn_reflns_theta_min 2.98
_exptl_absorpt_coefficient_mu 0.622
_exptl_absorpt_correction_type none
_exptl_crystal_colour red-brown
_exptl_crystal_density_diffrn 1.545
_exptl_crystal_density_method 'not measured'
_exptl_crystal_description block
_exptl_crystal_F_000 1028
_exptl_crystal_size_max 0.3
_exptl_crystal_size_mid 0.2
_exptl_crystal_size_min 0.08
_refine_diff_density_max 1.050
_refine_diff_density_min -0.687
_refine_diff_density_rms 0.094
_refine_ls_extinction_coef 0.0148(15)
_refine_ls_extinction_expression Fc^*^=kFc[1+0.001xFc^2^\l^3^/sin(2\q)]^-1/4^
_refine_ls_extinction_method SHELXL
_refine_ls_goodness_of_fit_ref 1.023
_refine_ls_hydrogen_treatment mixed
_refine_ls_matrix_type full
_refine_ls_number_parameters 629
_refine_ls_number_reflns 6593
_refine_ls_number_restraints 6
_refine_ls_restrained_S_all 1.023
_refine_ls_R_factor_all 0.0608
_refine_ls_R_factor_gt 0.0572
_refine_ls_shift/su_max 0.000
_refine_ls_shift/su_mean 0.000
_refine_ls_structure_factor_coef Fsqd
_refine_ls_weighting_details 'calc w=1/[\s^2^(Fo^2^)+(0.0867P)^2^+5.1418P] where P=(Fo^2^+2Fc^2^)/3'
_refine_ls_weighting_scheme calc
_refine_ls_wR_factor_gt 0.1516
_refine_ls_wR_factor_ref 0.1549
_reflns_number_gt 6063
_reflns_number_total 6593
_reflns_threshold_expression >2sigma(I)
_cod_data_source_file 1267-3097.cff
_cod_data_source_block rfdtent46
_cod_database_code 8102790

loop_
_symmetry_equiv_pos_as_xyz
'x, y, z'
'-x, -y, -z'

loop_
_atom_site_label
_atom_site_type_symbol
_atom_site_fract_x
_atom_site_fract_y
_atom_site_fract_z
_atom_site_U_iso_or_equiv
_atom_site_adp_type
_atom_site_occupancy
_atom_site_symmetry_multiplicity
_atom_site_calc_flag
_atom_site_refinement_flags
_atom_site_disorder_assembly
_atom_site_disorder_group
Ni Ni 0.88365(3) 0.18584(3) 0.21988(3) 0.02110(18) Uani 1 1 d . . .
N1 N 0.7243(2) 0.1611(2) 0.31365(19) 0.0228(6) Uani 1 1 d . . .
C2 C 0.6497(3) 0.1027(3) 0.3150(3) 0.0270(8) Uani 1 1 d . . .
H2 H 0.6688 0.0647 0.2682 0.032 Uiso 1 1 calc R . .
C3 C 0.5445(3) 0.0947(3) 0.3822(3) 0.0293(8) Uani 1 1 d . . .
H3 H 0.4944 0.0506 0.3817 0.035 Uiso 1 1 calc R . .
C4 C 0.5143(3) 0.1508(3) 0.4486(3) 0.0296(8) Uani 1 1 d . . .
H4 H 0.4425 0.1465 0.4945 0.035 Uiso 1 1 calc R . .
C5 C 0.5641(3) 0.2796(3) 0.5143(3) 0.0317(8) Uani 1 1 d . . .
H5 H 0.4917 0.2806 0.5600 0.038 Uiso 1 1 calc R . .
C6 C 0.6413(3) 0.3388(3) 0.5116(3) 0.0312(8) Uani 1 1 d . . .
H6 H 0.6212 0.3820 0.5547 0.037 Uiso 1 1 calc R . .
C7 C 0.8405(3) 0.3914(3) 0.4423(2) 0.0279(8) Uani 1 1 d . . .
H7 H 0.8272 0.4323 0.4862 0.033 Uiso 1 1 calc R . .
C8 C 0.9451(3) 0.3847(3) 0.3759(2) 0.0267(8) Uani 1 1 d . . .
H8 H 1.0048 0.4209 0.3735 0.032 Uiso 1 1 calc R . .
C9 C 0.9628(3) 0.3241(3) 0.3122(2) 0.0249(7) Uani 1 1 d . . .
H9 H 1.0357 0.3197 0.2668 0.030 Uiso 1 1 calc R . .
N10 N 0.8821(2) 0.2725(2) 0.31232(19) 0.0232(6) Uani 1 1 d . . .
C11 C 0.7789(3) 0.2776(3) 0.3785(2) 0.0234(7) Uani 1 1 d . . .
C12 C 0.6952(3) 0.2168(3) 0.3799(2) 0.0227(7) Uani 1 1 d . . .
C13 C 0.5904(3) 0.2153(3) 0.4487(2) 0.0257(8) Uani 1 1 d . . .
C14 C 0.7530(3) 0.3373(3) 0.4447(2) 0.0254(8) Uani 1 1 d . . .
N101 N 0.7925(2) 0.3255(2) 0.1326(2) 0.0240(6) Uani 1 1 d . . .
C102 C 0.6733(3) 0.3731(3) 0.1397(3) 0.0279(8) Uani 1 1 d . . .
H102 H 0.6194 0.3468 0.1941 0.033 Uiso 1 1 calc R . .
C103 C 0.6241(3) 0.4602(3) 0.0706(3) 0.0332(9) Uani 1 1 d . . .
H103 H 0.5384 0.4926 0.0788 0.040 Uiso 1 1 calc R . .
C104 C 0.6994(3) 0.4986(3) -0.0088(3) 0.0305(8) Uani 1 1 d . . .
H104 H 0.6664 0.5567 -0.0569 0.037 Uiso 1 1 calc R . .
C105 C 0.9137(3) 0.4879(3) -0.0973(3) 0.0288(8) Uani 1 1 d . . .
H105 H 0.8857 0.5457 -0.1475 0.035 Uiso 1 1 calc R . .
C106 C 1.0356(3) 0.4418(3) -0.1012(2) 0.0277(8) Uani 1 1 d . . .
H106 H 1.0916 0.4688 -0.1538 0.033 Uiso 1 1 calc R . .
C107 C 1.2072(3) 0.3015(3) -0.0284(3) 0.0282(8) Uani 1 1 d . . .
H107 H 1.2671 0.3252 -0.0794 0.034 Uiso 1 1 calc R . .
C108 C 1.2422(3) 0.2170(3) 0.0450(3) 0.0290(8) Uani 1 1 d . . .
H108 H 1.3264 0.1818 0.0453 0.035 Uiso 1 1 calc R . .
C109 C 1.1526(3) 0.1830(3) 0.1197(3) 0.0259(8) Uani 1 1 d . . .
H109 H 1.1779 0.1241 0.1701 0.031 Uiso 1 1 calc R . .
N110 N 1.0333(2) 0.2303(2) 0.12257(19) 0.0231(6) Uani 1 1 d . . .
C111 C 0.9986(3) 0.3144(3) 0.0494(2) 0.0228(7) Uani 1 1 d . . .
C112 C 0.8683(3) 0.3653(3) 0.0548(2) 0.0226(7) Uani 1 1 d . . .
C113 C 0.8271(3) 0.4507(3) -0.0187(2) 0.0251(7) Uani 1 1 d . . .
C114 C 1.0818(3) 0.3531(3) -0.0278(2) 0.0242(7) Uani 1 1 d . . .
N201 N 0.9908(2) 0.0369(2) 0.2865(2) 0.0242(6) Uani 1 1 d . . .
C202 C 1.0466(3) 0.0163(3) 0.3564(2) 0.0278(8) Uani 1 1 d . . .
H202 H 1.0395 0.0756 0.3814 0.033 Uiso 1 1 calc R . .
C203 C 1.1149(3) -0.0878(3) 0.3947(3) 0.0325(9) Uani 1 1 d . . .
H203 H 1.1535 -0.0992 0.4447 0.039 Uiso 1 1 calc R . .
C204 C 1.1254(3) -0.1737(3) 0.3590(3) 0.0353(9) Uani 1 1 d . . .
H204 H 1.1712 -0.2456 0.3846 0.042 Uiso 1 1 calc R . .
C205 C 1.0758(3) -0.2404(3) 0.2429(3) 0.0354(9) Uani 1 1 d . . .
H205 H 1.1210 -0.3136 0.2657 0.043 Uiso 1 1 calc R . .
C206 C 1.0193(3) -0.2175(3) 0.1718(3) 0.0338(9) Uani 1 1 d . . .
H206 H 1.0259 -0.2750 0.1449 0.041 Uiso 1 1 calc R . .
C207 C 0.8859(3) -0.0807(3) 0.0622(3) 0.0323(9) Uani 1 1 d . . .
H207 H 0.8892 -0.1354 0.0333 0.039 Uiso 1 1 calc R . .
C208 C 0.8201(3) 0.0249(3) 0.0332(3) 0.0313(8) Uani 1 1 d . . .
H208 H 0.7766 0.0442 -0.0156 0.038 Uiso 1 1 calc R . .
C209 C 0.8173(3) 0.1041(3) 0.0761(2) 0.0276(8) Uani 1 1 d . . .
H209 H 0.7710 0.1774 0.0554 0.033 Uiso 1 1 calc R . .
N210 N 0.8762(2) 0.0818(2) 0.1444(2) 0.0248(6) Uani 1 1 d . . .
C211 C 0.9412(3) -0.0244(3) 0.1747(2) 0.0246(7) Uani 1 1 d . . .
C212 C 1.0018(3) -0.0476(3) 0.2504(2) 0.0237(7) Uani 1 1 d . . .
C213 C 1.0685(3) -0.1555(3) 0.2848(3) 0.0289(8) Uani 1 1 d . . .
C214 C 0.9495(3) -0.1088(3) 0.1355(3) 0.0274(8) Uani 1 1 d . . .
C15 C 0.5391(4) 0.8144(4) 0.2326(3) 0.0412(10) Uani 1 1 d . . .
C16 C 0.4897(3) 0.7267(4) 0.2437(3) 0.0368(9) Uani 1 1 d . . .
C17 C 0.5659(4) 0.6178(4) 0.2674(3) 0.0399(10) Uani 1 1 d . . .
H17 H 0.5353 0.5564 0.2746 0.048 Uiso 1 1 calc R . .
C18 C 0.6825(4) 0.6007(4) 0.2799(3) 0.0433(10) Uani 1 1 d . . .
H18 H 0.7312 0.5273 0.2962 0.052 Uiso 1 1 calc R . .
C19 C 0.7314(4) 0.6881(4) 0.2693(3) 0.0443(11) Uani 1 1 d . . .
H19 H 0.8123 0.6753 0.2784 0.053 Uiso 1 1 calc R . .
C20 C 0.6586(4) 0.7951(4) 0.2451(3) 0.0433(10) Uani 1 1 d . . .
H20 H 0.6908 0.8559 0.2370 0.052 Uiso 1 1 calc R . .
S21 S 0.54896(11) 0.04631(10) 0.79042(11) 0.0580(4) Uani 1 1 d . . .
O22 O 0.4629(4) -0.0212(3) 0.8282(3) 0.0788(13) Uani 1 1 d . . .
O23 O 0.6281(5) 0.0391(4) 0.8517(4) 0.1073(19) Uani 1 1 d . . .
O24 O 0.6216(4) 0.0274(4) 0.7047(4) 0.109(2) Uani 1 1 d . . .
N25 N 0.3734(3) 0.7385(4) 0.2350(3) 0.0505(10) Uani 1 1 d D . .
H25A H 0.325(4) 0.810(3) 0.215(3) 0.061 Uiso 1 1 d D . .
H25B H 0.346(5) 0.664(5) 0.258(4) 0.061 Uiso 1 1 d . . .
C115 C 0.2562(3) 0.3301(3) 0.3907(3) 0.0282(8) Uani 1 1 d . . .
C116 C 0.2650(3) 0.2385(3) 0.3588(3) 0.0305(8) Uani 1 1 d . . .
C117 C 0.2321(3) 0.1456(3) 0.4243(3) 0.0345(9) Uani 1 1 d . . .
H117 H 0.2371 0.0830 0.4044 0.041 Uiso 1 1 calc R . .
C118 C 0.1930(4) 0.1435(4) 0.5165(3) 0.0401(10) Uani 1 1 d . . .
H118 H 0.1717 0.0798 0.5592 0.048 Uiso 1 1 calc R . .
C119 C 0.1846(4) 0.2339(4) 0.5471(3) 0.0400(10) Uani 1 1 d . . .
H119 H 0.1571 0.2327 0.6106 0.048 Uiso 1 1 calc R . .
C120 C 0.2167(3) 0.3257(4) 0.4845(3) 0.0344(9) Uani 1 1 d . . .
H120 H 0.2117 0.3872 0.5059 0.041 Uiso 1 1 calc R . .
S121 S 0.29225(8) 0.45078(8) 0.31228(7) 0.0316(3) Uani 1 1 d . . .
O122 O 0.4118(3) 0.4154(3) 0.2598(2) 0.0599(10) Uani 1 1 d . . .
O123 O 0.1963(3) 0.4954(3) 0.2572(2) 0.0581(9) Uani 1 1 d . . .
O124 O 0.2865(3) 0.5250(2) 0.36615(19) 0.0379(7) Uani 1 1 d . . .
N125 N 0.3018(3) 0.2377(3) 0.2667(2) 0.0373(8) Uani 1 1 d D . .
H126 H 0.354(4) 0.281(4) 0.230(3) 0.045 Uiso 1 1 d D . .
H127 H 0.334(4) 0.168(3) 0.256(3) 0.045 Uiso 1 1 d D . .
O500 O 0.5151(4) 0.2448(3) 0.0849(3) 0.0684(10) Uani 1 1 d D . .
H500 H 0.530(6) 0.165(3) 0.117(4) 0.082 Uiso 1 1 d D . .
C501 C 0.5482(5) 0.2454(6) -0.0117(5) 0.081(2) Uani 1 1 d D . .
H50A H 0.4732 0.2790 -0.0388 0.098 Uiso 1 1 calc R . .
H50B H 0.5775 0.1679 -0.0163 0.098 Uiso 1 1 calc R . .
C502 C 0.6514(15) 0.3096(16) -0.0740(13) 0.335(15) Uani 1 1 d D . .
H50C H 0.6666 0.3043 -0.1377 0.401 Uiso 1 1 calc R . .
H50D H 0.7274 0.2760 -0.0495 0.401 Uiso 1 1 calc R . .
H50E H 0.6228 0.3873 -0.0724 0.401 Uiso 1 1 calc R . .

loop_
_atom_site_aniso_label
_atom_site_aniso_U_11
_atom_site_aniso_U_22
_atom_site_aniso_U_33
_atom_site_aniso_U_23
_atom_site_aniso_U_13
_atom_site_aniso_U_12
Ni 0.0133(2) 0.0220(3) 0.0276(3) -0.00721(18) -0.00336(17) -0.00329(17)
N1 0.0175(14) 0.0201(16) 0.0304(15) -0.0049(12) -0.0064(11) -0.0038(11)
C2 0.0198(17) 0.025(2) 0.038(2) -0.0095(15) -0.0069(15) -0.0052(14)
C3 0.0153(16) 0.031(2) 0.040(2) -0.0060(16) -0.0067(15) -0.0063(14)
C4 0.0145(16) 0.033(2) 0.035(2) -0.0025(16) -0.0022(14) -0.0058(14)
C5 0.0196(17) 0.039(2) 0.033(2) -0.0090(16) -0.0013(15) -0.0059(15)
C6 0.0215(18) 0.038(2) 0.0314(19) -0.0140(16) -0.0022(15) -0.0016(15)
C7 0.0256(18) 0.026(2) 0.0322(19) -0.0101(15) -0.0082(15) -0.0012(14)
C8 0.0230(17) 0.024(2) 0.0350(19) -0.0076(15) -0.0093(15) -0.0052(14)
C9 0.0169(16) 0.026(2) 0.0309(18) -0.0058(14) -0.0046(14) -0.0054(13)
N10 0.0141(13) 0.0246(16) 0.0271(15) -0.0039(12) -0.0036(11) -0.0026(11)
C11 0.0159(16) 0.0246(19) 0.0262(17) -0.0032(14) -0.0044(13) -0.0033(13)
C12 0.0152(16) 0.0219(19) 0.0281(18) -0.0027(13) -0.0066(13) -0.0023(13)
C13 0.0171(16) 0.028(2) 0.0276(18) -0.0053(14) -0.0034(14) -0.0024(14)
C14 0.0195(17) 0.026(2) 0.0284(18) -0.0075(14) -0.0059(14) -0.0007(13)
N101 0.0145(14) 0.0274(17) 0.0303(15) -0.0090(12) -0.0040(11) -0.0040(11)
C102 0.0155(16) 0.029(2) 0.038(2) -0.0113(15) -0.0044(14) -0.0007(14)
C103 0.0184(17) 0.033(2) 0.045(2) -0.0092(17) -0.0119(16) 0.0016(15)
C104 0.0246(18) 0.026(2) 0.040(2) -0.0026(15) -0.0136(16) -0.0048(15)
C105 0.032(2) 0.026(2) 0.0299(19) -0.0067(15) -0.0092(15) -0.0079(15)
C106 0.0285(19) 0.029(2) 0.0282(18) -0.0094(15) -0.0003(14) -0.0124(15)
C107 0.0195(17) 0.035(2) 0.0332(19) -0.0133(16) 0.0012(14) -0.0109(15)
C108 0.0156(16) 0.035(2) 0.039(2) -0.0138(16) -0.0039(14) -0.0056(14)
C109 0.0155(16) 0.027(2) 0.0345(19) -0.0097(15) -0.0061(14) -0.0020(13)
N110 0.0154(14) 0.0261(17) 0.0284(15) -0.0091(12) -0.0051(11) -0.0027(11)
C111 0.0173(16) 0.0216(19) 0.0329(19) -0.0128(14) -0.0055(14) -0.0029(13)
C112 0.0173(16) 0.023(2) 0.0308(18) -0.0121(14) -0.0051(14) -0.0038(13)
C113 0.0233(17) 0.0219(19) 0.0334(19) -0.0084(14) -0.0084(14) -0.0063(14)
C114 0.0200(17) 0.024(2) 0.0313(18) -0.0110(14) -0.0012(14) -0.0077(14)
N201 0.0154(13) 0.0250(17) 0.0315(16) -0.0054(12) -0.0051(12) -0.0050(11)
C202 0.0201(17) 0.031(2) 0.0329(19) -0.0072(15) -0.0073(14) -0.0062(14)
C203 0.0284(19) 0.031(2) 0.038(2) -0.0020(16) -0.0135(16) -0.0076(16)
C204 0.0271(19) 0.027(2) 0.045(2) 0.0013(17) -0.0111(17) -0.0034(15)
C205 0.0254(19) 0.023(2) 0.054(2) -0.0085(17) -0.0062(17) -0.0042(15)
C206 0.0236(18) 0.028(2) 0.051(2) -0.0181(17) -0.0012(17) -0.0057(15)
C207 0.0223(18) 0.039(2) 0.042(2) -0.0205(17) -0.0002(16) -0.0111(16)
C208 0.0212(17) 0.042(2) 0.037(2) -0.0178(17) -0.0054(15) -0.0088(16)
C209 0.0179(16) 0.033(2) 0.0331(19) -0.0114(15) -0.0058(14) -0.0037(14)
N210 0.0130(13) 0.0280(17) 0.0319(16) -0.0078(12) -0.0033(12) -0.0035(11)
C211 0.0136(15) 0.028(2) 0.0319(19) -0.0095(15) -0.0018(13) -0.0056(13)
C212 0.0140(15) 0.024(2) 0.0320(18) -0.0076(14) -0.0028(13) -0.0035(13)
C213 0.0194(17) 0.025(2) 0.039(2) -0.0060(15) -0.0027(15) -0.0062(14)
C214 0.0181(16) 0.029(2) 0.039(2) -0.0154(16) 0.0007(14) -0.0088(14)
C15 0.031(2) 0.042(3) 0.046(2) -0.0160(19) 0.0033(18) -0.0063(18)
C16 0.027(2) 0.039(2) 0.044(2) -0.0139(18) 0.0030(17) -0.0115(17)
C17 0.035(2) 0.037(3) 0.044(2) -0.0090(18) -0.0001(18) -0.0111(18)
C18 0.035(2) 0.045(3) 0.039(2) -0.0037(18) -0.0064(18) -0.0019(19)
C19 0.026(2) 0.065(3) 0.043(2) -0.020(2) -0.0052(17) -0.006(2)
C20 0.035(2) 0.052(3) 0.050(3) -0.022(2) -0.0003(19) -0.018(2)
S21 0.0394(6) 0.0294(7) 0.0951(10) -0.0221(6) 0.0033(6) -0.0018(5)
O22 0.060(2) 0.035(2) 0.131(4) -0.014(2) -0.006(2) -0.0150(17)
O23 0.096(4) 0.045(3) 0.185(6) -0.020(3) -0.081(4) 0.013(2)
O24 0.071(3) 0.077(3) 0.180(5) -0.087(3) 0.051(3) -0.029(2)
N25 0.0290(19) 0.046(3) 0.074(3) -0.014(2) -0.0099(18) -0.0071(17)
C115 0.0149(16) 0.033(2) 0.040(2) -0.0159(16) -0.0060(14) -0.0023(14)
C116 0.0154(16) 0.036(2) 0.043(2) -0.0166(17) -0.0096(15) 0.0001(14)
C117 0.0180(17) 0.034(2) 0.057(3) -0.0155(18) -0.0081(17) -0.0079(15)
C118 0.0246(19) 0.042(3) 0.052(3) -0.0075(19) -0.0022(17) -0.0148(17)
C119 0.031(2) 0.052(3) 0.038(2) -0.0130(19) 0.0034(17) -0.0182(19)
C120 0.0230(18) 0.041(2) 0.043(2) -0.0193(18) -0.0019(16) -0.0077(16)
S121 0.0285(5) 0.0286(6) 0.0356(5) -0.0112(4) -0.0050(4) -0.0023(4)
O122 0.050(2) 0.0364(19) 0.072(2) -0.0171(16) 0.0288(17) -0.0108(15)
O123 0.077(2) 0.041(2) 0.066(2) -0.0096(15) -0.0471(19) -0.0028(16)
O124 0.0398(16) 0.0373(17) 0.0436(16) -0.0170(12) -0.0053(12) -0.0146(12)
N125 0.0319(18) 0.039(2) 0.043(2) -0.0178(16) -0.0100(15) -0.0023(15)
O500 0.062(2) 0.065(3) 0.073(3) -0.009(2) -0.0110(19) -0.0171(19)
C501 0.041(3) 0.104(5) 0.090(5) -0.024(4) -0.018(3) -0.002(3)
C502 0.24(2) 0.37(3) 0.27(2) -0.13(2) -0.042(18) 0.15(2)

loop_
_atom_type_symbol
_atom_type_description
_atom_type_scat_dispersion_real
_atom_type_scat_dispersion_imag
_atom_type_scat_source
C C 0.0033 0.0016 'International Tables Vol C Tables 4.2.6.8 and 6.1.1.4'
H H 0.0000 0.0000 'International Tables Vol C Tables 4.2.6.8 and 6.1.1.4'
N N 0.0061 0.0033 'International Tables Vol C Tables 4.2.6.8 and 6.1.1.4'
Ni Ni 0.3393 1.1124 'International Tables Vol C Tables 4.2.6.8 and 6.1.1.4'
O O 0.0106 0.0060 'International Tables Vol C Tables 4.2.6.8 and 6.1.1.4'
S S 0.1246 0.1234 'International Tables Vol C Tables 4.2.6.8 and 6.1.1.4'

loop_
_geom_angle_atom_site_label_1
_geom_angle_atom_site_label_2
_geom_angle_atom_site_label_3
_geom_angle
_geom_angle_site_symmetry_1
_geom_angle_site_symmetry_3
_geom_angle_publ_flag
N101 Ni N1 94.17(11) . . ?
N101 Ni N110 80.05(11) . . ?
N1 Ni N110 173.31(11) . . ?
N101 Ni N201 170.07(11) . . ?
N1 Ni N201 92.61(11) . . ?
N110 Ni N201 93.55(11) . . ?
N101 Ni N10 93.56(11) . . ?
N1 Ni N10 80.24(11) . . ?
N110 Ni N10 96.65(11) . . ?
N201 Ni N10 94.73(11) . . ?
N101 Ni N210 92.19(12) . . ?
N1 Ni N210 93.17(11) . . ?
N110 Ni N210 90.44(11) . . ?
N201 Ni N210 80.19(12) . . ?
N10 Ni N210 171.54(11) . . ?
C2 N1 C12 118.2(3) . . ?
C2 N1 Ni 129.2(2) . . ?
C12 N1 Ni 112.5(2) . . ?
N1 C2 C3 122.8(3) . . ?
N1 C2 H2 118.6 . . ?
C3 C2 H2 118.6 . . ?
C4 C3 C2 119.3(3) . . ?
C4 C3 H3 120.3 . . ?
C2 C3 H3 120.3 . . ?
C3 C4 C13 119.6(3) . . ?
C3 C4 H4 120.2 . . ?
C13 C4 H4 120.2 . . ?
C6 C5 C13 120.8(3) . . ?
C6 C5 H5 119.6 . . ?
C13 C5 H5 119.6 . . ?
C5 C6 C14 121.2(3) . . ?
C5 C6 H6 119.4 . . ?
C14 C6 H6 119.4 . . ?
C8 C7 C14 119.5(3) . . ?
C8 C7 H7 120.3 . . ?
C14 C7 H7 120.3 . . ?
C7 C8 C9 119.3(3) . . ?
C7 C8 H8 120.4 . . ?
C9 C8 H8 120.4 . . ?
N10 C9 C8 122.7(3) . . ?
N10 C9 H9 118.6 . . ?
C8 C9 H9 118.6 . . ?
C9 N10 C11 118.4(3) . . ?
C9 N10 Ni 129.4(2) . . ?
C11 N10 Ni 112.1(2) . . ?
N10 C11 C14 122.7(3) . . ?
N10 C11 C12 117.5(3) . . ?
C14 C11 C12 119.8(3) . . ?
N1 C12 C13 122.9(3) . . ?
N1 C12 C11 117.3(3) . . ?
C13 C12 C11 119.8(3) . . ?
C12 C13 C4 117.2(3) . . ?
C12 C13 C5 119.3(3) . . ?
C4 C13 C5 123.5(3) . . ?
C11 C14 C7 117.3(3) . . ?
C11 C14 C6 119.0(3) . . ?
C7 C14 C6 123.7(3) . . ?
C102 N101 C112 117.8(3) . . ?
C102 N101 Ni 129.2(2) . . ?
C112 N101 Ni 112.8(2) . . ?
N101 C102 C103 122.7(3) . . ?
N101 C102 H102 118.6 . . ?
C103 C102 H102 118.6 . . ?
C104 C103 C102 119.8(3) . . ?
C104 C103 H103 120.1 . . ?
C102 C103 H103 120.1 . . ?
C103 C104 C113 119.2(3) . . ?
C103 C104 H104 120.4 . . ?
C113 C104 H104 120.4 . . ?
C106 C105 C113 120.8(3) . . ?
C106 C105 H105 119.6 . . ?
C113 C105 H105 119.6 . . ?
C105 C106 C114 121.5(3) . . ?
C105 C106 H106 119.3 . . ?
C114 C106 H106 119.3 . . ?
C108 C107 C114 119.6(3) . . ?
C108 C107 H107 120.2 . . ?
C114 C107 H107 120.2 . . ?
C107 C108 C109 119.5(3) . . ?
C107 C108 H108 120.3 . . ?
C109 C108 H108 120.3 . . ?
N110 C109 C108 122.4(3) . . ?
N110 C109 H109 118.8 . . ?
C108 C109 H109 118.8 . . ?
C109 N110 C111 118.0(3) . . ?
C109 N110 Ni 129.2(2) . . ?
C111 N110 Ni 112.5(2) . . ?
N110 C111 C114 123.2(3) . . ?
N110 C111 C112 116.9(3) . . ?
C114 C111 C112 119.9(3) . . ?
N101 C112 C113 123.5(3) . . ?
N101 C112 C111 117.0(3) . . ?
C113 C112 C111 119.5(3) . . ?
C112 C113 C104 117.0(3) . . ?
C112 C113 C105 119.6(3) . . ?
C104 C113 C105 123.4(3) . . ?
C111 C114 C107 117.3(3) . . ?
C111 C114 C106 118.8(3) . . ?
C107 C114 C106 124.0(3) . . ?
C202 N201 C212 118.3(3) . . ?
C202 N201 Ni 129.2(3) . . ?
C212 N201 Ni 112.5(2) . . ?
N201 C202 C203 123.1(4) . . ?
N201 C202 H202 118.5 . . ?
C203 C202 H202 118.5 . . ?
C204 C203 C202 118.8(4) . . ?
C204 C203 H203 120.6 . . ?
C202 C203 H203 120.6 . . ?
C203 C204 C213 120.0(3) . . ?
C203 C204 H204 120.0 . . ?
C213 C204 H204 120.0 . . ?
C206 C205 C213 120.6(4) . . ?
C206 C205 H205 119.7 . . ?
C213 C205 H205 119.7 . . ?
C205 C206 C214 121.8(4) . . ?
C205 C206 H206 119.1 . . ?
C214 C206 H206 119.1 . . ?
C208 C207 C214 119.9(3) . . ?
C208 C207 H207 120.0 . . ?
C214 C207 H207 120.0 . . ?
C207 C208 C209 119.1(3) . . ?
C207 C208 H208 120.4 . . ?
C209 C208 H208 120.4 . . ?
N210 C209 C208 123.0(3) . . ?
N210 C209 H209 118.5 . . ?
C208 C209 H209 118.5 . . ?
C209 N210 C211 118.2(3) . . ?
C209 N210 Ni 129.8(2) . . ?
C211 N210 Ni 112.0(2) . . ?
N210 C211 C214 122.6(3) . . ?
N210 C211 C212 117.4(3) . . ?
C214 C211 C212 120.0(3) . . ?
N201 C212 C213 122.6(3) . . ?
N201 C212 C211 117.9(3) . . ?
C213 C212 C211 119.5(3) . . ?
C204 C213 C212 117.2(3) . . ?
C204 C213 C205 123.6(3) . . ?
C212 C213 C205 119.2(3) . . ?
C211 C214 C207 117.1(3) . . ?
C211 C214 C206 118.8(3) . . ?
C207 C214 C206 124.1(3) . . ?
C16 C15 C20 120.7(4) . . ?
C16 C15 S21 122.0(3) . 2_666 ?
C20 C15 S21 117.2(4) . 2_666 ?
N25 C16 C15 124.2(4) . . ?
N25 C16 C17 118.2(4) . . ?
C15 C16 C17 117.6(4) . . ?
C18 C17 C16 120.8(4) . . ?
C18 C17 H17 119.6 . . ?
C16 C17 H17 119.6 . . ?
C17 C18 C19 121.5(4) . . ?
C17 C18 H18 119.2 . . ?
C19 C18 H18 119.2 . . ?
C18 C19 C20 118.4(4) . . ?
C18 C19 H19 120.8 . . ?
C20 C19 H19 120.8 . . ?
C19 C20 C15 121.0(4) . . ?
C19 C20 H20 119.5 . . ?
C15 C20 H20 119.5 . . ?
O24 S21 O22 111.7(3) . . ?
O24 S21 O23 109.7(4) . . ?
O22 S21 O23 115.8(3) . . ?
O24 S21 C15 107.0(3) . 2_666 ?
O22 S21 C15 106.5(2) . 2_666 ?
O23 S21 C15 105.5(2) . 2_666 ?
C16 N25 H25A 119(3) . . ?
C16 N25 H25B 114(3) . . ?
H25A N25 H25B 127(4) . . ?
C120 C115 C116 119.5(4) . . ?
C120 C115 S121 120.1(3) . . ?
C116 C115 S121 120.4(3) . . ?
N125 C116 C117 119.7(4) . . ?
N125 C116 C115 122.6(4) . . ?
C117 C116 C115 117.8(4) . . ?
C118 C117 C116 121.6(4) . . ?
C118 C117 H117 119.2 . . ?
C116 C117 H117 119.2 . . ?
C117 C118 C119 120.2(4) . . ?
C117 C118 H118 119.9 . . ?
C119 C118 H118 119.9 . . ?
C120 C119 C118 119.5(4) . . ?
C120 C119 H119 120.2 . . ?
C118 C119 H119 120.2 . . ?
C119 C120 C115 121.5(4) . . ?
C119 C120 H120 119.3 . . ?
C115 C120 H120 119.3 . . ?
O122 S121 O124 113.8(2) . . ?
O122 S121 O123 113.2(2) . . ?
O124 S121 O123 111.26(18) . . ?
O122 S121 C115 106.07(18) . . ?
O124 S121 C115 107.37(17) . . ?
O123 S121 C115 104.34(19) . . ?
C116 N125 H126 118(3) . . ?
C116 N125 H127 115(3) . . ?
H126 N125 H127 107(4) . . ?
C501 O500 H500 103(4) . . ?
O500 C501 C502 116.6(9) . . ?
O500 C501 H50A 108.1 . . ?
C502 C501 H50A 108.1 . . ?
O500 C501 H50B 108.1 . . ?
C502 C501 H50B 108.1 . . ?
H50A C501 H50B 107.3 . . ?
C501 C502 H50C 109.5 . . ?
C501 C502 H50D 109.5 . . ?
H50C C502 H50D 109.5 . . ?
C501 C502 H50E 109.5 . . ?
H50C C502 H50E 109.5 . . ?
H50D C502 H50E 109.5 . . ?

loop_
_geom_bond_atom_site_label_1
_geom_bond_atom_site_label_2
_geom_bond_distance
_geom_bond_site_symmetry_2
_geom_bond_publ_flag
Ni N101 2.084(3) . ?
Ni N1 2.085(3) . ?
Ni N110 2.092(3) . ?
Ni N201 2.092(3) . ?
Ni N10 2.093(3) . ?
Ni N210 2.101(3) . ?
N1 C2 1.326(5) . ?
N1 C12 1.360(5) . ?
C2 C3 1.395(5) . ?
C2 H2 0.9500 . ?
C3 C4 1.363(6) . ?
C3 H3 0.9500 . ?
C4 C13 1.414(5) . ?
C4 H4 0.9500 . ?
C5 C6 1.353(6) . ?
C5 C13 1.436(5) . ?
C5 H5 0.9500 . ?
C6 C14 1.436(5) . ?
C6 H6 0.9500 . ?
C7 C8 1.374(5) . ?
C7 C14 1.408(5) . ?
C7 H7 0.9500 . ?
C8 C9 1.396(5) . ?
C8 H8 0.9500 . ?
C9 N10 1.327(5) . ?
C9 H9 0.9500 . ?
N10 C11 1.361(4) . ?
C11 C14 1.402(5) . ?
C11 C12 1.440(5) . ?
C12 C13 1.397(5) . ?
N101 C102 1.329(4) . ?
N101 C112 1.359(5) . ?
C102 C103 1.395(5) . ?
C102 H102 0.9500 . ?
C103 C104 1.366(6) . ?
C103 H103 0.9500 . ?
C104 C113 1.416(5) . ?
C104 H104 0.9500 . ?
C105 C106 1.357(5) . ?
C105 C113 1.427(5) . ?
C105 H105 0.9500 . ?
C106 C114 1.434(5) . ?
C106 H106 0.9500 . ?
C107 C108 1.370(5) . ?
C107 C114 1.410(5) . ?
C107 H107 0.9500 . ?
C108 C109 1.403(5) . ?
C108 H108 0.9500 . ?
C109 N110 1.335(4) . ?
C109 H109 0.9500 . ?
N110 C111 1.364(5) . ?
C111 C114 1.398(5) . ?
C111 C112 1.452(4) . ?
C112 C113 1.398(5) . ?
N201 C202 1.327(5) . ?
N201 C212 1.356(5) . ?
C202 C203 1.391(5) . ?
C202 H202 0.9500 . ?
C203 C204 1.370(6) . ?
C203 H203 0.9500 . ?
C204 C213 1.403(5) . ?
C204 H204 0.9500 . ?
C205 C206 1.343(6) . ?
C205 C213 1.434(6) . ?
C205 H205 0.9500 . ?
C206 C214 1.430(6) . ?
C206 H206 0.9500 . ?
C207 C208 1.362(6) . ?
C207 C214 1.415(5) . ?
C207 H207 0.9500 . ?
C208 C209 1.394(5) . ?
C208 H208 0.9500 . ?
C209 N210 1.325(4) . ?
C209 H209 0.9500 . ?
N210 C211 1.368(5) . ?
C211 C214 1.396(5) . ?
C211 C212 1.437(5) . ?
C212 C213 1.404(5) . ?
C15 C16 1.395(6) . ?
C15 C20 1.397(6) . ?
C15 S21 1.779(5) 2_666 ?
C16 N25 1.360(5) . ?
C16 C17 1.426(6) . ?
C17 C18 1.369(6) . ?
C17 H17 0.9500 . ?
C18 C19 1.390(7) . ?
C18 H18 0.9500 . ?
C19 C20 1.394(7) . ?
C19 H19 0.9500 . ?
C20 H20 0.9500 . ?
S21 O24 1.425(5) . ?
S21 O22 1.440(4) . ?
S21 O23 1.461(5) . ?
S21 C15 1.779(5) 2_666 ?
N25 H25A 0.94(3) . ?
N25 H25B 1.06(6) . ?
C115 C120 1.396(5) . ?
C115 C116 1.412(5) . ?
C115 S121 1.769(4) . ?
C116 N125 1.382(5) . ?
C116 C117 1.411(6) . ?
C117 C118 1.377(6) . ?
C117 H117 0.9500 . ?
C118 C119 1.384(6) . ?
C118 H118 0.9500 . ?
C119 C120 1.381(6) . ?
C119 H119 0.9500 . ?
C120 H120 0.9500 . ?
S121 O122 1.436(3) . ?
S121 O124 1.452(3) . ?
S121 O123 1.457(3) . ?
N125 H126 0.92(3) . ?
N125 H127 0.92(3) . ?
O500 C501 1.444(8) . ?
O500 H500 0.99(3) . ?
C501 C502 1.62(2) . ?
C501 H50A 0.9900 . ?
C501 H50B 0.9900 . ?
C502 H50C 0.9800 . ?
C502 H50D 0.9800 . ?
C502 H50E 0.9800 . ?

loop_
_geom_torsion_atom_site_label_1
_geom_torsion_atom_site_label_2
_geom_torsion_atom_site_label_3
_geom_torsion_atom_site_label_4
_geom_torsion
_geom_torsion_site_symmetry_1
_geom_torsion_site_symmetry_2
_geom_torsion_site_symmetry_3
_geom_torsion_site_symmetry_4
_geom_torsion_publ_flag
N101 Ni N1 C2 89.7(3) . . . . ?
N110 Ni N1 C2 119.8(9) . . . . ?
N201 Ni N1 C2 -83.1(3) . . . . ?
N10 Ni N1 C2 -177.4(3) . . . . ?
N210 Ni N1 C2 -2.8(3) . . . . ?
N101 Ni N1 C12 -88.4(2) . . . . ?
N110 Ni N1 C12 -58.3(10) . . . . ?
N201 Ni N1 C12 98.8(2) . . . . ?
N10 Ni N1 C12 4.5(2) . . . . ?
N210 Ni N1 C12 179.1(2) . . . . ?
C12 N1 C2 C3 -1.2(5) . . . . ?
Ni N1 C2 C3 -179.2(3) . . . . ?
N1 C2 C3 C4 1.5(5) . . . . ?
C2 C3 C4 C13 -0.5(5) . . . . ?
C13 C5 C6 C14 -1.4(6) . . . . ?
C14 C7 C8 C9 -0.1(5) . . . . ?
C7 C8 C9 N10 0.4(5) . . . . ?
C8 C9 N10 C11 -1.2(5) . . . . ?
C8 C9 N10 Ni 175.9(3) . . . . ?
N101 Ni N10 C9 -88.8(3) . . . . ?
N1 Ni N10 C9 177.6(3) . . . . ?
N110 Ni N10 C9 -8.4(3) . . . . ?
N201 Ni N10 C9 85.7(3) . . . . ?
N210 Ni N10 C9 138.4(6) . . . . ?
N101 Ni N10 C11 88.4(2) . . . . ?
N1 Ni N10 C11 -5.2(2) . . . . ?
N110 Ni N10 C11 168.8(2) . . . . ?
N201 Ni N10 C11 -97.1(2) . . . . ?
N210 Ni N10 C11 -44.4(8) . . . . ?
C9 N10 C11 C14 1.8(5) . . . . ?
Ni N10 C11 C14 -175.8(3) . . . . ?
C9 N10 C11 C12 -177.2(3) . . . . ?
Ni N10 C11 C12 5.2(4) . . . . ?
C2 N1 C12 C13 -0.2(5) . . . . ?
Ni N1 C12 C13 178.1(3) . . . . ?
C2 N1 C12 C11 178.6(3) . . . . ?
Ni N1 C12 C11 -3.1(4) . . . . ?
N10 C11 C12 N1 -1.5(4) . . . . ?
C14 C11 C12 N1 179.5(3) . . . . ?
N10 C11 C12 C13 177.3(3) . . . . ?
C14 C11 C12 C13 -1.7(5) . . . . ?
N1 C12 C13 C4 1.1(5) . . . . ?
C11 C12 C13 C4 -177.6(3) . . . . ?
N1 C12 C13 C5 -177.8(3) . . . . ?
C11 C12 C13 C5 3.4(5) . . . . ?
C3 C4 C13 C12 -0.7(5) . . . . ?
C3 C4 C13 C5 178.2(3) . . . . ?
C6 C5 C13 C12 -1.9(5) . . . . ?
C6 C5 C13 C4 179.2(3) . . . . ?
N10 C11 C14 C7 -1.5(5) . . . . ?
C12 C11 C14 C7 177.5(3) . . . . ?
N10 C11 C14 C6 179.5(3) . . . . ?
C12 C11 C14 C6 -1.5(5) . . . . ?
C8 C7 C14 C11 0.6(5) . . . . ?
C8 C7 C14 C6 179.6(3) . . . . ?
C5 C6 C14 C11 3.1(5) . . . . ?
C5 C6 C14 C7 -175.8(4) . . . . ?
N1 Ni N101 C102 -1.7(3) . . . . ?
N110 Ni N101 C102 -178.3(3) . . . . ?
N201 Ni N101 C102 131.3(6) . . . . ?
N10 Ni N101 C102 -82.1(3) . . . . ?
N210 Ni N101 C102 91.7(3) . . . . ?
N1 Ni N101 C112 -175.8(2) . . . . ?
N110 Ni N101 C112 7.6(2) . . . . ?
N201 Ni N101 C112 -42.9(7) . . . . ?
N10 Ni N101 C112 103.7(2) . . . . ?
N210 Ni N101 C112 -82.5(2) . . . . ?
C112 N101 C102 C103 0.8(5) . . . . ?
Ni N101 C102 C103 -173.1(3) . . . . ?
N101 C102 C103 C104 0.9(6) . . . . ?
C102 C103 C104 C113 -1.5(6) . . . . ?
C113 C105 C106 C114 1.1(6) . . . . ?
C114 C107 C108 C109 0.1(6) . . . . ?
C107 C108 C109 N110 -0.3(6) . . . . ?
C108 C109 N110 C111 0.3(5) . . . . ?
C108 C109 N110 Ni 174.2(3) . . . . ?
N101 Ni N110 C109 178.6(3) . . . . ?
N1 Ni N110 C109 148.1(8) . . . . ?
N201 Ni N110 C109 -9.0(3) . . . . ?
N10 Ni N110 C109 86.2(3) . . . . ?
N210 Ni N110 C109 -89.2(3) . . . . ?
N101 Ni N110 C111 -7.2(2) . . . . ?
N1 Ni N110 C111 -37.7(10) . . . . ?
N201 Ni N110 C111 165.1(2) . . . . ?
N10 Ni N110 C111 -99.7(2) . . . . ?
N210 Ni N110 C111 84.9(2) . . . . ?
C109 N110 C111 C114 -0.1(5) . . . . ?
Ni N110 C111 C114 -175.0(3) . . . . ?
C109 N110 C111 C112 -179.3(3) . . . . ?
Ni N110 C111 C112 5.8(4) . . . . ?
C102 N101 C112 C113 -2.0(5) . . . . ?
Ni N101 C112 C113 172.8(3) . . . . ?
C102 N101 C112 C111 178.2(3) . . . . ?
Ni N101 C112 C111 -6.9(4) . . . . ?
N110 C111 C112 N101 0.7(5) . . . . ?
C114 C111 C112 N101 -178.5(3) . . . . ?
N110 C111 C112 C113 -179.0(3) . . . . ?
C114 C111 C112 C113 1.8(5) . . . . ?
N101 C112 C113 C104 1.4(5) . . . . ?
C111 C112 C113 C104 -178.9(3) . . . . ?
N101 C112 C113 C105 179.3(3) . . . . ?
C111 C112 C113 C105 -1.0(5) . . . . ?
C103 C104 C113 C112 0.4(5) . . . . ?
C103 C104 C113 C105 -177.4(4) . . . . ?
C106 C105 C113 C112 -0.4(5) . . . . ?
C106 C105 C113 C104 177.3(3) . . . . ?
N110 C111 C114 C107 -0.1(5) . . . . ?
C112 C111 C114 C107 179.0(3) . . . . ?
N110 C111 C114 C106 179.8(3) . . . . ?
C112 C111 C114 C106 -1.1(5) . . . . ?
C108 C107 C114 C111 0.1(5) . . . . ?
C108 C107 C114 C106 -179.7(4) . . . . ?
C105 C106 C114 C111 -0.3(5) . . . . ?
C105 C106 C114 C107 179.5(3) . . . . ?
N101 Ni N201 C202 139.7(6) . . . . ?
N1 Ni N201 C202 -87.3(3) . . . . ?
N110 Ni N201 C202 90.1(3) . . . . ?
N10 Ni N201 C202 -6.9(3) . . . . ?
N210 Ni N201 C202 180.0(3) . . . . ?
N101 Ni N201 C212 -40.3(7) . . . . ?
N1 Ni N201 C212 92.8(2) . . . . ?
N110 Ni N201 C212 -89.8(2) . . . . ?
N10 Ni N201 C212 173.2(2) . . . . ?
N210 Ni N201 C212 0.0(2) . . . . ?
C212 N201 C202 C203 -0.5(5) . . . . ?
Ni N201 C202 C203 179.5(3) . . . . ?
N201 C202 C203 C204 0.0(6) . . . . ?
C202 C203 C204 C213 0.4(6) . . . . ?
C213 C205 C206 C214 -0.5(6) . . . . ?
C214 C207 C208 C209 0.5(5) . . . . ?
C207 C208 C209 N210 0.1(5) . . . . ?
C208 C209 N210 C211 -0.9(5) . . . . ?
C208 C209 N210 Ni -179.1(3) . . . . ?
N101 Ni N210 C209 -8.2(3) . . . . ?
N1 Ni N210 C209 86.1(3) . . . . ?
N110 Ni N210 C209 -88.3(3) . . . . ?
N201 Ni N210 C209 178.2(3) . . . . ?
N10 Ni N210 C209 124.7(7) . . . . ?
N101 Ni N210 C211 173.5(2) . . . . ?
N1 Ni N210 C211 -92.2(2) . . . . ?
N110 Ni N210 C211 93.4(2) . . . . ?
N201 Ni N210 C211 -0.1(2) . . . . ?
N10 Ni N210 C211 -53.6(8) . . . . ?
C209 N210 C211 C214 1.2(5) . . . . ?
Ni N210 C211 C214 179.7(3) . . . . ?
C209 N210 C211 C212 -178.4(3) . . . . ?
Ni N210 C211 C212 0.1(4) . . . . ?
C202 N201 C212 C213 0.7(5) . . . . ?
Ni N201 C212 C213 -179.3(3) . . . . ?
C202 N201 C212 C211 -179.9(3) . . . . ?
Ni N201 C212 C211 0.0(4) . . . . ?
N210 C211 C212 N201 -0.1(4) . . . . ?
C214 C211 C212 N201 -179.7(3) . . . . ?
N210 C211 C212 C213 179.3(3) . . . . ?
C214 C211 C212 C213 -0.3(5) . . . . ?
C203 C204 C213 C212 -0.3(5) . . . . ?
C203 C204 C213 C205 179.5(4) . . . . ?
N201 C212 C213 C204 -0.3(5) . . . . ?
C211 C212 C213 C204 -179.7(3) . . . . ?
N201 C212 C213 C205 179.9(3) . . . . ?
C211 C212 C213 C205 0.6(5) . . . . ?
C206 C205 C213 C204 -179.9(4) . . . . ?
C206 C205 C213 C212 -0.2(5) . . . . ?
N210 C211 C214 C207 -0.6(5) . . . . ?
C212 C211 C214 C207 178.9(3) . . . . ?
N210 C211 C214 C206 -179.9(3) . . . . ?
C212 C211 C214 C206 -0.3(5) . . . . ?
C208 C207 C214 C211 -0.3(5) . . . . ?
C208 C207 C214 C206 178.9(4) . . . . ?
C205 C206 C214 C211 0.7(5) . . . . ?
C205 C206 C214 C207 -178.5(4) . . . . ?
C20 C15 C16 N25 178.4(4) . . . . ?
S21 C15 C16 N25 2.4(6) 2_666 . . . ?
C20 C15 C16 C17 -0.4(6) . . . . ?
S21 C15 C16 C17 -176.4(3) 2_666 . . . ?
N25 C16 C17 C18 -178.0(4) . . . . ?
C15 C16 C17 C18 0.9(6) . . . . ?
C16 C17 C18 C19 -0.6(7) . . . . ?
C17 C18 C19 C20 -0.2(6) . . . . ?
C18 C19 C20 C15 0.6(6) . . . . ?
C16 C15 C20 C19 -0.3(7) . . . . ?
S21 C15 C20 C19 175.8(3) 2_666 . . . ?
C120 C115 C116 N125 179.1(3) . . . . ?
S121 C115 C116 N125 0.3(5) . . . . ?
C120 C115 C116 C117 0.4(5) . . . . ?
S121 C115 C116 C117 -178.5(3) . . . . ?
N125 C116 C117 C118 -178.9(3) . . . . ?
C115 C116 C117 C118 -0.2(5) . . . . ?
C116 C117 C118 C119 0.2(6) . . . . ?
C117 C118 C119 C120 -0.5(6) . . . . ?
C118 C119 C120 C115 0.7(6) . . . . ?
C116 C115 C120 C119 -0.7(5) . . . . ?
S121 C115 C120 C119 178.2(3) . . . . ?
C120 C115 S121 O122 128.8(3) . . . . ?
C116 C115 S121 O122 -52.4(3) . . . . ?
C120 C115 S121 O124 6.8(3) . . . . ?
C116 C115 S121 O124 -174.4(3) . . . . ?
C120 C115 S121 O123 -111.4(3) . . . . ?
C116 C115 S121 O123 67.4(3) . . . . ?
